data_7114386
loop_
_publ_author_name
'Aldridge, Simon'
'Coombs, Deborah L.'
'Jones, Cameron'

_publ_section_title
;
 [(\h5-C5H5)Fe(CO)2]2B(2,4,6-Me3C6H2): synthesis, spectroscopic and
 structural characterization of a transition metal complex containing an
 unsupported bridging borylene ligand
;
_journal_issue 8
_journal_name_full 'Chemical Communications'
_journal_page_first 856
_journal_paper_doi 10.1039/b201415g
_journal_year 2002
_chemical_formula_sum 'C17 H18 B Br Fe O2'
_chemical_formula_weight 400.88
_chemical_name_systematic
; 
? 
;
_space_group_IT_number 14
_symmetry_cell_setting monoclinic
_symmetry_space_group_name_Hall '-P 2ybc'
_symmetry_space_group_name_H-M 'P 1 21/c 1'
_atom_sites_solution_hydrogens geom
_atom_sites_solution_primary direct
_atom_sites_solution_secondary difmap
_audit_creation_method SHELXL-97
_cell_angle_alpha 90.00
_cell_angle_beta 104.89(3)
_cell_angle_gamma 90.00
_cell_formula_units_Z 4
_cell_length_a 8.3150(17)
_cell_length_b 15.283(3)
_cell_length_c 14.113(3)
_cell_measurement_temperature 150(2)
_cell_volume 1733.2(7)
_computing_structure_refinement 'SHELXL-97 (Sheldrick, 1997)'
_computing_structure_solution 'SHELXS-97 (Sheldrick, 1990)'
_diffrn_ambient_temperature 293(2)
_diffrn_measured_fraction_theta_full 0.994
_diffrn_measured_fraction_theta_max 0.994
_diffrn_measurement_device_type 'nonius CCD'
_diffrn_radiation_monochromator graphite
_diffrn_radiation_source 'fine-focus sealed tube'
_diffrn_radiation_type MoK\a
_diffrn_radiation_wavelength 0.71073
_diffrn_reflns_av_R_equivalents 0.0588
_diffrn_reflns_av_sigmaI/netI 0.0312
_diffrn_reflns_limit_h_max 10
_diffrn_reflns_limit_h_min -10
_diffrn_reflns_limit_k_max 19
_diffrn_reflns_limit_k_min -19
_diffrn_reflns_limit_l_max 18
_diffrn_reflns_limit_l_min -18
_diffrn_reflns_number 31913
_diffrn_reflns_theta_full 27.49
_diffrn_reflns_theta_max 27.49
_diffrn_reflns_theta_min 3.39
_exptl_absorpt_coefficient_mu 3.177
_exptl_absorpt_correction_T_max 0.54
_exptl_absorpt_correction_T_min 0.39
_exptl_absorpt_correction_type sortav
_exptl_crystal_colour 'pale yellow'
_exptl_crystal_density_diffrn 1.536
_exptl_crystal_density_method 'not measured'
_exptl_crystal_description block
_exptl_crystal_F_000 808
_exptl_crystal_size_max 0.25
_exptl_crystal_size_mid 0.20
_exptl_crystal_size_min 0.20
_refine_diff_density_max 1.941
_refine_diff_density_min -1.813
_refine_diff_density_rms 0.083
_refine_ls_extinction_method none
_refine_ls_goodness_of_fit_ref 1.030
_refine_ls_hydrogen_treatment mixed
_refine_ls_matrix_type full
_refine_ls_number_parameters 203
_refine_ls_number_reflns 3963
_refine_ls_number_restraints 0
_refine_ls_restrained_S_all 1.030
_refine_ls_R_factor_all 0.0555
_refine_ls_R_factor_gt 0.0448
_refine_ls_shift/su_max 0.001
_refine_ls_shift/su_mean 0.000
_refine_ls_structure_factor_coef Fsqd
_refine_ls_weighting_details 'calc w=1/[\s^2^(Fo^2^)+(0.0242P)^2^+4.7821P] where P=(Fo^2^+2Fc^2^)/3'
_refine_ls_weighting_scheme calc
_refine_ls_wR_factor_gt 0.0923
_refine_ls_wR_factor_ref 0.0974
_reflns_number_gt 3356
_reflns_number_total 3963
_reflns_threshold_expression >2sigma(I)
_cod_data_source_file b201415g.txt
_cod_data_source_block cj158
_cod_original_cell_volume 1733.2(6)
_cod_original_sg_symbol_H-M P21/c
_cod_database_code 7114386

loop_
_symmetry_equiv_pos_as_xyz
'x, y, z'
'-x, y+1/2, -z+1/2'
'-x, -y, -z'
'x, -y-1/2, z-1/2'

loop_
_atom_site_label
_atom_site_type_symbol
_atom_site_fract_x
_atom_site_fract_y
_atom_site_fract_z
_atom_site_U_iso_or_equiv
_atom_site_adp_type
_atom_site_occupancy
_atom_site_symmetry_multiplicity
_atom_site_calc_flag
_atom_site_refinement_flags
Br1 Br -0.31200(5) 0.24324(3) 0.40883(3) 0.05372(15) Uani 1 1 d .
Fe1 Fe 0.02046(5) 0.19074(3) 0.31447(3) 0.02383(12) Uani 1 1 d .
O1 O -0.0283(4) 0.37742(18) 0.3266(2) 0.0616(8) Uani 1 1 d .
O2 O 0.0825(4) 0.1520(2) 0.52132(19) 0.0657(9) Uani 1 1 d .
C1 C -0.0081(4) 0.3039(2) 0.3232(3) 0.0359(8) Uani 1 1 d .
C2 C 0.0565(5) 0.1687(2) 0.4399(3) 0.0383(8) Uani 1 1 d .
C3 C -0.3582(4) 0.1358(2) 0.2299(2) 0.0244(6) Uani 1 1 d .
C4 C -0.3950(4) 0.0472(2) 0.2410(2) 0.0291(7) Uani 1 1 d .
C5 C -0.5199(4) 0.0062(2) 0.1702(2) 0.0326(7) Uani 1 1 d .
H5 H -0.5427 -0.0525 0.1783 0.039 Uiso 1 1 calc R
C6 C -0.6115(4) 0.0501(2) 0.0880(2) 0.0308(7) Uani 1 1 d .
C7 C -0.5758(4) 0.1381(2) 0.0782(2) 0.0286(7) Uani 1 1 d .
H7 H -0.6362 0.1688 0.0237 0.034 Uiso 1 1 calc R
C8 C -0.4522(4) 0.1817(2) 0.1477(2) 0.0254(6) Uani 1 1 d .
C9 C -0.3036(5) -0.0034(3) 0.3308(3) 0.0496(11) Uani 1 1 d .
H9A H -0.3307 -0.0644 0.3216 0.074 Uiso 1 1 calc R
H9B H -0.3363 0.0178 0.3871 0.074 Uiso 1 1 calc R
H9C H -0.1858 0.0043 0.3407 0.074 Uiso 1 1 calc R
C10 C -0.7470(5) 0.0039(3) 0.0125(3) 0.0434(9) Uani 1 1 d .
H10A H -0.8009 -0.0381 0.0446 0.065 Uiso 1 1 calc R
H10B H -0.6990 -0.0256 -0.0337 0.065 Uiso 1 1 calc R
H10C H -0.8271 0.0460 -0.0213 0.065 Uiso 1 1 calc R
C11 C -0.4251(5) 0.2784(2) 0.1369(3) 0.0352(8) Uani 1 1 d .
H11A H -0.4988 0.2991 0.0771 0.053 Uiso 1 1 calc R
H11B H -0.3119 0.2886 0.1352 0.053 Uiso 1 1 calc R
H11C H -0.4474 0.3091 0.1915 0.053 Uiso 1 1 calc R
C12 C 0.2512(4) 0.1588(3) 0.2842(3) 0.0419(9) Uani 1 1 d .
H12 H 0.3558 0.1743 0.3227 0.050 Uiso 1 1 calc R
C13 C 0.1529(5) 0.2080(3) 0.2072(3) 0.0450(9) Uani 1 1 d .
H13 H 0.1811 0.2621 0.1859 0.054 Uiso 1 1 calc R
C14 C 0.0033(5) 0.1619(3) 0.1669(2) 0.0383(8) Uani 1 1 d .
H14 H -0.0835 0.1801 0.1150 0.046 Uiso 1 1 calc R
C15 C 0.0097(4) 0.0834(2) 0.2197(2) 0.0326(7) Uani 1 1 d .
H15 H -0.0722 0.0405 0.2084 0.039 Uiso 1 1 calc R
C16 C 0.1628(4) 0.0810(2) 0.2932(3) 0.0357(8) Uani 1 1 d .
C17 C 0.2264(6) 0.0069(3) 0.3630(3) 0.0566(12) Uani 1 1 d .
H17A H 0.2830 -0.0348 0.3322 0.085 Uiso 1 1 calc R
H17B H 0.1345 -0.0212 0.3803 0.085 Uiso 1 1 calc R
H17C H 0.3021 0.0293 0.4211 0.085 Uiso 1 1 calc R
B1 B -0.2175(4) 0.1835(2) 0.3086(2) 0.0259(7) Uani 1 1 d .

loop_
_atom_site_aniso_label
_atom_site_aniso_U_11
_atom_site_aniso_U_22
_atom_site_aniso_U_33
_atom_site_aniso_U_23
_atom_site_aniso_U_13
_atom_site_aniso_U_12
Br1 0.0355(2) 0.0898(4) 0.0403(2) -0.0338(2) 0.01775(17) -0.0124(2)
Fe1 0.0229(2) 0.0246(2) 0.0232(2) -0.00151(17) 0.00459(17) -0.00061(17)
O1 0.083(2) 0.0267(15) 0.076(2) -0.0045(14) 0.0232(18) -0.0031(14)
O2 0.095(3) 0.070(2) 0.0262(14) 0.0055(13) 0.0049(15) 0.0279(19)
C1 0.041(2) 0.0267(17) 0.0393(19) -0.0036(14) 0.0100(16) -0.0050(15)
C2 0.043(2) 0.0353(19) 0.0315(18) -0.0024(14) 0.0010(15) 0.0095(15)
C3 0.0232(14) 0.0308(16) 0.0200(14) -0.0020(12) 0.0069(12) -0.0019(12)
C4 0.0279(16) 0.0325(17) 0.0251(15) 0.0034(13) 0.0035(13) -0.0051(13)
C5 0.0313(17) 0.0306(17) 0.0354(18) -0.0017(14) 0.0077(14) -0.0071(14)
C6 0.0235(15) 0.0418(19) 0.0268(16) -0.0076(14) 0.0061(13) -0.0022(14)
C7 0.0240(15) 0.0376(18) 0.0236(15) 0.0004(13) 0.0050(12) 0.0062(13)
C8 0.0241(15) 0.0291(16) 0.0249(14) -0.0009(12) 0.0100(12) 0.0033(12)
C9 0.049(2) 0.046(2) 0.043(2) 0.0209(18) -0.0071(18) -0.0175(18)
C10 0.0336(19) 0.056(2) 0.0357(19) -0.0110(17) 0.0010(15) -0.0077(17)
C11 0.0396(19) 0.0297(17) 0.0363(18) 0.0027(14) 0.0096(15) 0.0057(14)
C12 0.0248(17) 0.060(2) 0.043(2) -0.0103(18) 0.0115(15) -0.0001(16)
C13 0.053(2) 0.047(2) 0.045(2) 0.0007(17) 0.0302(19) -0.0023(18)
C14 0.044(2) 0.048(2) 0.0236(16) -0.0030(15) 0.0107(15) 0.0119(17)
C15 0.0297(17) 0.0353(18) 0.0321(17) -0.0106(14) 0.0063(14) 0.0043(14)
C16 0.0329(18) 0.0389(19) 0.0345(18) -0.0039(15) 0.0072(14) 0.0121(15)
C17 0.059(3) 0.054(3) 0.051(2) 0.002(2) 0.003(2) 0.026(2)
B1 0.0281(17) 0.0287(18) 0.0224(16) -0.0033(13) 0.0092(14) -0.0044(14)

loop_
_atom_type_symbol
_atom_type_description
_atom_type_scat_dispersion_real
_atom_type_scat_dispersion_imag
_atom_type_scat_source
C C 0.0033 0.0016 'International Tables Vol C Tables 4.2.6.8 and 6.1.1.4'
H H 0.0000 0.0000 'International Tables Vol C Tables 4.2.6.8 and 6.1.1.4'
B B 0.0013 0.0007 'International Tables Vol C Tables 4.2.6.8 and 6.1.1.4'
O O 0.0106 0.0060 'International Tables Vol C Tables 4.2.6.8 and 6.1.1.4'
Fe Fe 0.3463 0.8444 'International Tables Vol C Tables 4.2.6.8 and 6.1.1.4'
Br Br -0.2901 2.4595 'International Tables Vol C Tables 4.2.6.8 and 6.1.1.4'

loop_
_geom_angle_atom_site_label_1
_geom_angle_atom_site_label_2
_geom_angle_atom_site_label_3
_geom_angle
C2 Fe1 C1 96.28(17)
C2 Fe1 B1 86.59(16)
C1 Fe1 B1 84.55(16)
C2 Fe1 C14 156.06(16)
C1 Fe1 C14 107.54(16)
B1 Fe1 C14 97.81(15)
C2 Fe1 C15 117.49(15)
C1 Fe1 C15 145.98(15)
B1 Fe1 C15 92.97(14)
C14 Fe1 C15 39.07(14)
C2 Fe1 C13 140.02(17)
C1 Fe1 C13 91.85(17)
B1 Fe1 C13 133.23(16)
C14 Fe1 C13 39.38(15)
C15 Fe1 C13 65.48(15)
C2 Fe1 C16 91.98(15)
C1 Fe1 C16 151.79(16)
B1 Fe1 C16 122.93(15)
C14 Fe1 C16 65.83(14)
C15 Fe1 C16 39.33(13)
C13 Fe1 C16 65.34(15)
C2 Fe1 C12 103.30(16)
C1 Fe1 C12 112.70(17)
B1 Fe1 C12 158.54(15)
C14 Fe1 C12 65.62(15)
C15 Fe1 C12 65.58(14)
C13 Fe1 C12 38.63(15)
C16 Fe1 C12 39.11(15)
O1 C1 Fe1 178.4(4)
O2 C2 Fe1 177.9(3)
C4 C3 C8 118.7(3)
C4 C3 B1 120.8(3)
C8 C3 B1 120.4(3)
C5 C4 C3 119.9(3)
C5 C4 C9 119.5(3)
C3 C4 C9 120.6(3)
C6 C5 C4 122.1(3)
C5 C6 C7 117.7(3)
C5 C6 C10 120.9(3)
C7 C6 C10 121.4(3)
C6 C7 C8 121.9(3)
C7 C8 C3 119.7(3)
C7 C8 C11 119.9(3)
C3 C8 C11 120.4(3)
C13 C12 C16 107.9(3)
C13 C12 Fe1 69.9(2)
C16 C12 Fe1 70.14(19)
C12 C13 C14 108.8(3)
C12 C13 Fe1 71.5(2)
C14 C13 Fe1 70.0(2)
C15 C14 C13 107.6(3)
C15 C14 Fe1 70.71(19)
C13 C14 Fe1 70.6(2)
C14 C15 C16 108.3(3)
C14 C15 Fe1 70.22(19)
C16 C15 Fe1 70.89(19)
C12 C16 C15 107.4(3)
C12 C16 C17 125.8(3)
C15 C16 C17 126.6(4)
C12 C16 Fe1 70.8(2)
C15 C16 Fe1 69.77(18)
C17 C16 Fe1 128.2(3)
C3 B1 Fe1 128.0(2)
C3 B1 Br1 110.8(2)
Fe1 B1 Br1 121.24(17)

loop_
_geom_bond_atom_site_label_1
_geom_bond_atom_site_label_2
_geom_bond_distance
Br1 B1 2.005(3)
Fe1 C2 1.751(4)
Fe1 C1 1.754(4)
Fe1 B1 1.962(4)
Fe1 C14 2.097(3)
Fe1 C15 2.104(3)
Fe1 C13 2.105(4)
Fe1 C16 2.118(3)
Fe1 C12 2.126(3)
O1 C1 1.139(4)
O2 C2 1.142(4)
C3 C4 1.405(4)
C3 C8 1.408(4)
C3 B1 1.571(4)
C4 C5 1.392(4)
C4 C9 1.512(5)
C5 C6 1.386(5)
C6 C7 1.393(5)
C6 C10 1.512(4)
C7 C8 1.394(4)
C8 C11 1.510(5)
C12 C13 1.400(6)
C12 C16 1.421(5)
C13 C14 1.416(6)
C14 C15 1.405(5)
C15 C16 1.421(5)
C16 C17 1.505(5)
